data_7235534
loop_
_publ_author_name
'Ray, Suman'
'Bhaumik, Asim'
'Pramanik, Malay'
'Mukhopadhyay, Chhanda'

_publ_section_title
;
 Covalently anchored carboxylic acid on uniform spherical silica
 nanoparticles with narrow slit like mesopores for the synthesis of
 pyrroloacridinones: CuI-catalyzed further C(sp3)--H oxyfunctionalization
 for C&#xE001;O formation
;
_journal_issue 30
_journal_name_full 'RSC Advances'
_journal_page_first 15441
_journal_paper_doi 10.1039/c4ra01287a
_journal_volume 4
_journal_year 2014
_chemical_formula_sum 'C22 H16 N2 O'
_chemical_formula_weight 324.37
_space_group_IT_number 15
_space_group_name_Hall '-C 2yc'
_space_group_name_H-M_alt 'C 1 2/c 1'
_symmetry_space_group_name_H-M 'C 1 2/c 1'
_atom_sites_solution_hydrogens geom
_atom_sites_solution_primary direct
_atom_sites_solution_secondary difmap
_audit_creation_method SHELXL-97
_cell_angle_alpha 90.00
_cell_angle_beta 99.224(4)
_cell_angle_gamma 90.00
_cell_formula_units_Z 16
_cell_length_a 33.052(6)
_cell_length_b 7.1765(13)
_cell_length_c 28.014(5)
_cell_measurement_temperature 296(2)
_cell_volume 6559(2)
_computing_structure_refinement 'SHELXL-97 (Sheldrick, 2008)'
_computing_structure_solution 'SHELXS-97 (Sheldrick, 2008)'
_diffrn_ambient_temperature 296(2)
_diffrn_measured_fraction_theta_full 0.985
_diffrn_measured_fraction_theta_max 0.985
_diffrn_radiation_monochromator graphite
_diffrn_radiation_source 'fine-focus sealed tube'
_diffrn_radiation_type MoK\a
_diffrn_radiation_wavelength 0.71073
_diffrn_reflns_av_R_equivalents 0.0466
_diffrn_reflns_av_sigmaI/netI 0.0450
_diffrn_reflns_limit_h_max 39
_diffrn_reflns_limit_h_min -36
_diffrn_reflns_limit_k_max 8
_diffrn_reflns_limit_k_min -8
_diffrn_reflns_limit_l_max 33
_diffrn_reflns_limit_l_min -33
_diffrn_reflns_number 21963
_diffrn_reflns_theta_full 25.23
_diffrn_reflns_theta_max 25.23
_diffrn_reflns_theta_min 1.25
_exptl_absorpt_coefficient_mu 0.082
_exptl_absorpt_correction_T_max 0.992
_exptl_absorpt_correction_T_min 0.990
_exptl_absorpt_correction_type empirical
_exptl_crystal_density_diffrn 1.314
_exptl_crystal_density_method 'not measured'
_exptl_crystal_F_000 2720
_exptl_crystal_size_max 0.2
_exptl_crystal_size_mid 0.1
_exptl_crystal_size_min 0.1
_refine_diff_density_max 0.669
_refine_diff_density_min -0.301
_refine_diff_density_rms 0.047
_refine_ls_extinction_method none
_refine_ls_goodness_of_fit_ref 1.033
_refine_ls_hydrogen_treatment mixed
_refine_ls_matrix_type full
_refine_ls_number_parameters 455
_refine_ls_number_reflns 5853
_refine_ls_number_restraints 0
_refine_ls_restrained_S_all 1.033
_refine_ls_R_factor_all 0.1040
_refine_ls_R_factor_gt 0.0572
_refine_ls_shift/su_max 0.001
_refine_ls_shift/su_mean 0.000
_refine_ls_structure_factor_coef Fsqd
_refine_ls_weighting_details 'calc w=1/[\s^2^(Fo^2^)+(0.0916P)^2^+1.8657P] where P=(Fo^2^+2Fc^2^)/3'
_refine_ls_weighting_scheme calc
_refine_ls_wR_factor_gt 0.1509
_refine_ls_wR_factor_ref 0.1802
_reflns_number_gt 3407
_reflns_number_total 5853
_reflns_threshold_expression >2sigma(I)
_cod_data_source_file c4ra01287a2.cif
_cod_data_source_block a
_cod_original_sg_symbol_H-M 'C 2/c'
_cod_database_code 7235534

loop_
_symmetry_equiv_pos_as_xyz
'x, y, z'
'-x, y, -z+1/2'
'x+1/2, y+1/2, z'
'-x+1/2, y+1/2, -z+1/2'
'-x, -y, -z'
'x, -y, z-1/2'
'-x+1/2, -y+1/2, -z'
'x+1/2, -y+1/2, z-1/2'

loop_
_atom_site_label
_atom_site_type_symbol
_atom_site_fract_x
_atom_site_fract_y
_atom_site_fract_z
_atom_site_U_iso_or_equiv
_atom_site_adp_type
_atom_site_occupancy
_atom_site_symmetry_multiplicity
_atom_site_calc_flag
_atom_site_refinement_flags
O1 O 0.10839(6) 0.2201(3) 0.94824(7) 0.0767(7) Uani 1 1 d .
O2 O 0.85119(6) 0.3260(3) 0.81938(7) 0.0661(6) Uani 1 1 d .
N1 N 0.04098(7) 0.2976(3) 0.91809(7) 0.0557(6) Uani 1 1 d .
N2 N -0.00312(7) 0.1885(3) 1.06283(8) 0.0522(6) Uani 1 1 d .
N3 N 0.78660(6) 0.3130(3) 0.84179(7) 0.0489(6) Uani 1 1 d .
N4 N 0.72137(7) 0.2672(3) 0.68415(8) 0.0528(6) Uani 1 1 d .
C1 C 0.06157(13) 0.5214(9) 0.72719(13) 0.143(2) Uani 1 1 d .
H1A H 0.0397 0.6032 0.7138 0.215 Uiso 1 1 calc R
H1B H 0.0612 0.4123 0.7073 0.215 Uiso 1 1 calc R
H1C H 0.0873 0.5846 0.7283 0.215 Uiso 1 1 calc R
C2 C 0.05607(10) 0.4644(8) 0.77839(13) 0.0885(12) Uani 1 1 d .
C3 C 0.05367(10) 0.2774(7) 0.78765(12) 0.0845(12) Uani 1 1 d .
C4 C 0.04862(10) 0.2186(6) 0.83569(12) 0.0808(10) Uani 1 1 d .
H4 H 0.0472 0.0927 0.8430 0.097 Uiso 1 1 calc R
C5 C 0.04595(8) 0.3506(5) 0.87007(9) 0.0587(8) Uani 1 1 d .
C6 C 0.07306(9) 0.2388(4) 0.95414(10) 0.0549(7) Uani 1 1 d .
C7 C 0.05386(8) 0.2111(3) 0.99814(9) 0.0458(6) Uani 1 1 d .
C8 C 0.06789(8) 0.1585(3) 1.04556(9) 0.0442(6) Uani 1 1 d .
C9 C 0.10907(9) 0.1141(4) 1.06493(10) 0.0584(8) Uani 1 1 d .
H9 H 0.1290 0.1168 1.0449 0.070 Uiso 1 1 calc R
C10 C 0.11987(10) 0.0681(4) 1.11209(11) 0.0680(9) Uani 1 1 d .
H10 H 0.1470 0.0411 1.1245 0.082 Uiso 1 1 calc R
C11 C 0.08987(11) 0.0612(5) 1.14224(11) 0.0726(9) Uani 1 1 d .
H11 H 0.0975 0.0283 1.1745 0.087 Uiso 1 1 calc R
C12 C 0.05332(12) 0.5885(7) 0.81249(13) 0.1037(14) Uani 1 1 d .
H12 H 0.0545 0.7146 0.8052 0.124 Uiso 1 1 calc R
C13 C 0.04867(11) 0.5358(6) 0.85892(12) 0.0847(11) Uani 1 1 d .
H13 H 0.0474 0.6259 0.8825 0.102 Uiso 1 1 calc R
C14 C 0.03733(9) 0.1510(4) 1.07674(9) 0.0480(7) Uani 1 1 d .
C15 C -0.01544(8) 0.2406(3) 1.01664(10) 0.0450(6) Uani 1 1 d .
C16 C -0.05646(9) 0.2875(4) 0.99606(11) 0.0557(7) Uani 1 1 d .
H16 H -0.0773 0.2826 1.0148 0.067 Uiso 1 1 calc R
C17 C -0.06494(8) 0.3394(4) 0.94871(11) 0.0560(7) Uani 1 1 d .
H17 H -0.0919 0.3688 0.9360 0.067 Uiso 1 1 calc R
C18 C -0.03500(8) 0.3514(4) 0.91760(10) 0.0536(7) Uani 1 1 d .
H18 H -0.0419 0.3890 0.8856 0.064 Uiso 1 1 calc R
C19 C 0.00391(8) 0.3060(4) 0.93650(9) 0.0458(6) Uani 1 1 d .
C20 C 0.01320(8) 0.2517(3) 0.98519(9) 0.0417(6) Uani 1 1 d .
C21 C 0.05022(10) 0.1011(4) 1.12573(10) 0.0635(8) Uani 1 1 d .
H21 H 0.0311 0.0958 1.1467 0.076 Uiso 1 1 calc R
C22 C 0.05632(17) 0.1350(8) 0.75100(16) 0.1440(19) Uani 1 1 d .
H22A H 0.0493 0.1889 0.7194 0.216 Uiso 1 1 calc R
H22B H 0.0376 0.0355 0.7547 0.216 Uiso 1 1 calc R
H22C H 0.0838 0.0871 0.7549 0.216 Uiso 1 1 calc R
C23 C 0.80527(11) 0.2639(4) 0.61559(11) 0.0677(9) Uani 1 1 d .
H23 H 0.8086 0.2542 0.5834 0.081 Uiso 1 1 calc R
C24 C 0.76721(10) 0.2567(4) 0.62728(10) 0.0598(8) Uani 1 1 d .
H24 H 0.7448 0.2415 0.6029 0.072 Uiso 1 1 calc R
C25 C 0.76062(9) 0.2719(4) 0.67581(9) 0.0497(7) Uani 1 1 d .
C26 C 0.79651(8) 0.2902(4) 0.71245(9) 0.0471(6) Uani 1 1 d .
C27 C 0.78875(8) 0.2987(4) 0.76003(9) 0.0453(6) Uani 1 1 d .
C28 C 0.81446(9) 0.3150(4) 0.80874(9) 0.0489(7) Uani 1 1 d .
C29 C 0.79827(8) 0.3173(4) 0.89274(9) 0.0474(7) Uani 1 1 d .
C30 C 0.78670(9) 0.1726(4) 0.92028(10) 0.0579(8) Uani 1 1 d .
H30 H 0.7708 0.0762 0.9050 0.070 Uiso 1 1 calc R
C31 C 0.79822(9) 0.1680(5) 0.97022(10) 0.0609(8) Uani 1 1 d .
C32 C 0.82221(9) 0.3129(5) 0.99278(9) 0.0590(8) Uani 1 1 d .
C33 C 0.83603(11) 0.3130(6) 1.04669(11) 0.0889(11) Uani 1 1 d .
H33A H 0.8533 0.4189 1.0556 0.133 Uiso 1 1 calc R
H33B H 0.8511 0.2008 1.0560 0.133 Uiso 1 1 calc R
H33C H 0.8125 0.3192 1.0628 0.133 Uiso 1 1 calc R
C34 C 0.71517(8) 0.2764(4) 0.73047(10) 0.0484(7) Uani 1 1 d .
C35 C 0.74886(8) 0.2898(3) 0.76763(9) 0.0437(6) Uani 1 1 d .
C36 C 0.83559(9) 0.2975(4) 0.69850(10) 0.0603(8) Uani 1 1 d .
H36 H 0.8588 0.3104 0.7219 0.072 Uiso 1 1 calc R
C37 C 0.83966(10) 0.2858(5) 0.65137(11) 0.0692(9) Uani 1 1 d .
H37 H 0.8656 0.2924 0.6426 0.083 Uiso 1 1 calc R
C38 C 0.74615(8) 0.2980(4) 0.81706(9) 0.0458(6) Uani 1 1 d .
C39 C 0.70859(9) 0.2931(4) 0.83084(11) 0.0591(8) Uani 1 1 d .
H39 H 0.7055 0.2983 0.8632 0.071 Uiso 1 1 calc R
C40 C 0.67410(9) 0.2796(4) 0.79338(11) 0.0623(8) Uani 1 1 d .
H40 H 0.6483 0.2763 0.8025 0.075 Uiso 1 1 calc R
C41 C 0.67602(9) 0.2711(4) 0.74553(11) 0.0607(8) Uani 1 1 d .
H41 H 0.6522 0.2621 0.7229 0.073 Uiso 1 1 calc R
C42 C 0.83307(8) 0.4563(4) 0.96484(10) 0.0588(8) Uani 1 1 d .
H42 H 0.8488 0.5535 0.9799 0.071 Uiso 1 1 calc R
C43 C 0.82142(8) 0.4612(4) 0.91508(9) 0.0528(7) Uani 1 1 d .
H43 H 0.8291 0.5603 0.8971 0.063 Uiso 1 1 calc R
C44 C 0.78549(12) 0.0035(5) 0.99825(11) 0.0910(11) Uani 1 1 d .
H44A H 0.7675 -0.0758 0.9768 0.137 Uiso 1 1 calc R
H44B H 0.7715 0.0474 1.0236 0.137 Uiso 1 1 calc R
H44C H 0.8094 -0.0656 1.0121 0.137 Uiso 1 1 calc R

loop_
_atom_site_aniso_label
_atom_site_aniso_U_11
_atom_site_aniso_U_22
_atom_site_aniso_U_33
_atom_site_aniso_U_23
_atom_site_aniso_U_13
_atom_site_aniso_U_12
O1 0.0493(13) 0.127(2) 0.0562(13) 0.0048(12) 0.0143(10) 0.0092(12)
O2 0.0468(13) 0.0995(17) 0.0505(12) 0.0065(11) 0.0032(9) -0.0023(11)
N1 0.0472(14) 0.0828(18) 0.0366(12) 0.0048(11) 0.0057(10) 0.0046(12)
N2 0.0616(16) 0.0476(14) 0.0497(14) -0.0035(11) 0.0162(11) -0.0066(11)
N3 0.0458(13) 0.0622(15) 0.0385(12) 0.0037(10) 0.0060(10) -0.0050(11)
N4 0.0553(15) 0.0540(15) 0.0471(14) -0.0016(10) 0.0019(11) -0.0022(11)
C1 0.103(3) 0.278(7) 0.055(2) 0.044(3) 0.030(2) 0.039(4)
C2 0.061(2) 0.141(4) 0.062(2) 0.016(3) 0.0085(17) 0.013(2)
C3 0.053(2) 0.150(4) 0.050(2) -0.047(2) 0.0074(15) -0.001(2)
C4 0.075(2) 0.107(3) 0.062(2) -0.0218(19) 0.0127(17) -0.007(2)
C5 0.0471(17) 0.094(3) 0.0350(15) -0.0046(15) 0.0054(12) 0.0038(16)
C6 0.0527(18) 0.070(2) 0.0428(16) -0.0028(13) 0.0087(14) 0.0035(14)
C7 0.0488(17) 0.0440(16) 0.0445(16) -0.0047(12) 0.0076(12) -0.0010(12)
C8 0.0510(16) 0.0420(15) 0.0390(15) -0.0037(11) 0.0052(12) -0.0069(12)
C9 0.0566(18) 0.066(2) 0.0508(17) 0.0022(14) 0.0017(14) -0.0040(15)
C10 0.063(2) 0.077(2) 0.0586(19) 0.0108(16) -0.0057(16) -0.0080(17)
C11 0.088(3) 0.078(2) 0.0459(18) 0.0087(15) -0.0054(17) -0.0186(19)
C12 0.124(3) 0.132(4) 0.064(2) 0.017(2) 0.040(2) 0.028(3)
C13 0.105(3) 0.097(3) 0.058(2) 0.0135(19) 0.0295(19) 0.019(2)
C14 0.0576(18) 0.0410(15) 0.0449(16) -0.0029(12) 0.0064(13) -0.0058(13)
C15 0.0493(16) 0.0395(15) 0.0477(16) -0.0059(12) 0.0125(13) -0.0027(12)
C16 0.0503(18) 0.0536(18) 0.066(2) -0.0034(14) 0.0183(14) 0.0024(13)
C17 0.0457(16) 0.0524(17) 0.070(2) -0.0028(15) 0.0094(14) 0.0056(13)
C18 0.0549(18) 0.0538(18) 0.0499(16) 0.0012(13) 0.0017(14) 0.0031(14)
C19 0.0463(16) 0.0491(16) 0.0425(15) -0.0041(12) 0.0089(12) 0.0009(12)
C20 0.0454(16) 0.0368(14) 0.0435(15) -0.0037(11) 0.0091(12) -0.0013(11)
C21 0.078(2) 0.068(2) 0.0439(17) 0.0011(14) 0.0095(15) -0.0127(17)
C22 0.176(5) 0.164(5) 0.097(3) -0.047(3) 0.036(3) 0.002(4)
C23 0.088(3) 0.075(2) 0.0429(17) -0.0068(15) 0.0186(17) -0.0056(18)
C24 0.077(2) 0.0590(19) 0.0407(16) -0.0031(13) 0.0021(15) -0.0058(15)
C25 0.0600(19) 0.0435(16) 0.0439(16) -0.0013(12) 0.0032(13) -0.0032(13)
C26 0.0531(17) 0.0469(16) 0.0407(15) 0.0004(12) 0.0058(12) 0.0008(12)
C27 0.0459(16) 0.0472(16) 0.0413(15) 0.0019(11) 0.0026(12) -0.0021(12)
C28 0.0448(17) 0.0560(18) 0.0449(16) 0.0039(12) 0.0041(13) -0.0033(13)
C29 0.0487(16) 0.0571(18) 0.0359(14) 0.0057(12) 0.0052(12) 0.0052(13)
C30 0.0679(19) 0.0604(19) 0.0455(17) 0.0029(14) 0.0087(14) -0.0035(15)
C31 0.0638(19) 0.073(2) 0.0476(17) 0.0107(15) 0.0137(14) 0.0061(16)
C32 0.0506(17) 0.088(2) 0.0390(16) 0.0001(15) 0.0101(13) 0.0101(16)
C33 0.087(3) 0.135(3) 0.0442(19) -0.0038(19) 0.0102(17) 0.007(2)
C34 0.0469(16) 0.0463(16) 0.0502(17) 0.0020(12) 0.0020(13) -0.0012(12)
C35 0.0450(16) 0.0418(15) 0.0438(15) 0.0015(11) 0.0053(12) -0.0002(11)
C36 0.0494(18) 0.084(2) 0.0493(17) 0.0011(15) 0.0115(13) -0.0007(15)
C37 0.071(2) 0.085(2) 0.057(2) -0.0054(16) 0.0254(17) -0.0033(17)
C38 0.0461(16) 0.0454(16) 0.0455(15) 0.0041(12) 0.0062(12) -0.0023(12)
C39 0.0551(19) 0.070(2) 0.0550(18) 0.0045(14) 0.0166(15) -0.0020(15)
C40 0.0437(17) 0.076(2) 0.068(2) 0.0052(16) 0.0134(15) 0.0004(14)
C41 0.0448(18) 0.068(2) 0.067(2) 0.0042(15) 0.0011(14) -0.0005(14)
C42 0.0516(17) 0.073(2) 0.0512(17) -0.0062(15) 0.0054(14) -0.0013(15)
C43 0.0521(17) 0.0597(18) 0.0463(16) 0.0022(13) 0.0073(13) -0.0006(14)
C44 0.119(3) 0.099(3) 0.058(2) 0.0247(19) 0.024(2) -0.002(2)

loop_
_atom_type_symbol
_atom_type_description
_atom_type_scat_dispersion_real
_atom_type_scat_dispersion_imag
_atom_type_scat_source
C C 0.0033 0.0016 'International Tables Vol C Tables 4.2.6.8 and 6.1.1.4'
H H 0.0000 0.0000 'International Tables Vol C Tables 4.2.6.8 and 6.1.1.4'
N N 0.0061 0.0033 'International Tables Vol C Tables 4.2.6.8 and 6.1.1.4'
O O 0.0106 0.0060 'International Tables Vol C Tables 4.2.6.8 and 6.1.1.4'

loop_
_geom_angle_atom_site_label_1
_geom_angle_atom_site_label_2
_geom_angle_atom_site_label_3
_geom_angle
C19 N1 C6 110.5(2)
C19 N1 C5 124.9(2)
C6 N1 C5 124.5(2)
C15 N2 C14 117.6(2)
C28 N3 C38 110.3(2)
C28 N3 C29 124.1(2)
C38 N3 C29 125.5(2)
C34 N4 C25 117.5(2)
C2 C1 H1A 109.5
C2 C1 H1B 109.5
H1A C1 H1B 109.5
C2 C1 H1C 109.5
H1A C1 H1C 109.5
H1B C1 H1C 109.5
C12 C2 C3 120.7(4)
C12 C2 C1 122.0(5)
C3 C2 C1 117.3(4)
C2 C3 C4 118.7(3)
C2 C3 C22 122.7(4)
C4 C3 C22 118.6(5)
C5 C4 C3 119.0(4)
C5 C4 H4 120.5
C3 C4 H4 120.5
C4 C5 C13 119.9(3)
C4 C5 N1 120.6(3)
C13 C5 N1 119.5(3)
O1 C6 N1 124.5(3)
O1 C6 C7 130.2(3)
N1 C6 C7 105.2(2)
C20 C7 C8 118.4(2)
C20 C7 C6 106.5(2)
C8 C7 C6 135.1(3)
C7 C8 C9 125.5(2)
C7 C8 C14 115.6(2)
C9 C8 C14 118.9(2)
C10 C9 C8 121.0(3)
C10 C9 H9 119.5
C8 C9 H9 119.5
C9 C10 C11 119.7(3)
C9 C10 H10 120.2
C11 C10 H10 120.2
C21 C11 C10 121.9(3)
C21 C11 H11 119.1
C10 C11 H11 119.1
C2 C12 C13 121.7(4)
C2 C12 H12 119.1
C13 C12 H12 119.1
C5 C13 C12 120.0(4)
C5 C13 H13 120.0
C12 C13 H13 120.0
N2 C14 C21 117.2(3)
N2 C14 C8 125.0(2)
C21 C14 C8 117.8(3)
N2 C15 C20 119.5(2)
N2 C15 C16 125.2(2)
C20 C15 C16 115.4(2)
C17 C16 C15 119.5(3)
C17 C16 H16 120.3
C15 C16 H16 120.3
C16 C17 C18 123.9(3)
C16 C17 H17 118.0
C18 C17 H17 118.0
C19 C18 C17 117.2(3)
C19 C18 H18 121.4
C17 C18 H18 121.4
C18 C19 C20 119.6(2)
C18 C19 N1 134.3(2)
C20 C19 N1 106.1(2)
C7 C20 C15 123.9(2)
C7 C20 C19 111.7(2)
C15 C20 C19 124.4(2)
C11 C21 C14 120.7(3)
C11 C21 H21 119.6
C14 C21 H21 119.6
C3 C22 H22A 109.5
C3 C22 H22B 109.5
H22A C22 H22B 109.5
C3 C22 H22C 109.5
H22A C22 H22C 109.5
H22B C22 H22C 109.5
C24 C23 C37 120.8(3)
C24 C23 H23 119.6
C37 C23 H23 119.6
C23 C24 C25 121.5(3)
C23 C24 H24 119.2
C25 C24 H24 119.2
N4 C25 C24 117.6(3)
N4 C25 C26 125.4(2)
C24 C25 C26 117.0(3)
C27 C26 C36 125.4(2)
C27 C26 C25 115.2(2)
C36 C26 C25 119.4(2)
C35 C27 C26 118.3(2)
C35 C27 C28 106.4(2)
C26 C27 C28 135.3(2)
O2 C28 N3 125.3(2)
O2 C28 C27 129.4(2)
N3 C28 C27 105.3(2)
C43 C29 C30 119.6(2)
C43 C29 N3 121.1(2)
C30 C29 N3 119.4(2)
C29 C30 C31 121.6(3)
C29 C30 H30 119.2
C31 C30 H30 119.2
C30 C31 C32 118.8(3)
C30 C31 C44 119.1(3)
C32 C31 C44 122.1(3)
C42 C32 C31 118.7(3)
C42 C32 C33 120.4(3)
C31 C32 C33 120.9(3)
C32 C33 H33A 109.5
C32 C33 H33B 109.5
H33A C33 H33B 109.5
C32 C33 H33C 109.5
H33A C33 H33C 109.5
H33B C33 H33C 109.5
N4 C34 C35 119.6(2)
N4 C34 C41 124.7(3)
C35 C34 C41 115.7(3)
C27 C35 C34 123.9(2)
C27 C35 C38 111.5(2)
C34 C35 C38 124.6(2)
C37 C36 C26 120.5(3)
C37 C36 H36 119.7
C26 C36 H36 119.7
C36 C37 C23 120.7(3)
C36 C37 H37 119.7
C23 C37 H37 119.7
C39 C38 C35 119.0(3)
C39 C38 N3 134.5(2)
C35 C38 N3 106.4(2)
C38 C39 C40 116.9(3)
C38 C39 H39 121.5
C40 C39 H39 121.5
C41 C40 C39 125.0(3)
C41 C40 H40 117.5
C39 C40 H40 117.5
C40 C41 C34 118.8(3)
C40 C41 H41 120.6
C34 C41 H41 120.6
C32 C42 C43 122.4(3)
C32 C42 H42 118.8
C43 C42 H42 118.8
C29 C43 C42 118.9(3)
C29 C43 H43 120.6
C42 C43 H43 120.6
C31 C44 H44A 109.5
C31 C44 H44B 109.5
H44A C44 H44B 109.5
C31 C44 H44C 109.5
H44A C44 H44C 109.5
H44B C44 H44C 109.5

loop_
_geom_bond_atom_site_label_1
_geom_bond_atom_site_label_2
_geom_bond_distance
O1 C6 1.213(3)
O2 C28 1.205(3)
N1 C19 1.405(3)
N1 C6 1.407(3)
N1 C5 1.433(3)
N2 C15 1.346(3)
N2 C14 1.358(3)
N3 C28 1.406(3)
N3 C38 1.408(3)
N3 C29 1.418(3)
N4 C34 1.348(3)
N4 C25 1.355(4)
C1 C2 1.530(5)
C1 H1A 0.9600
C1 H1B 0.9600
C1 H1C 0.9600
C2 C12 1.320(5)
C2 C3 1.371(5)
C3 C4 1.446(5)
C3 C22 1.461(5)
C4 C5 1.364(4)
C4 H4 0.9300
C5 C13 1.371(5)
C6 C7 1.488(4)
C7 C20 1.366(4)
C7 C8 1.387(3)
C8 C9 1.418(4)
C8 C14 1.438(4)
C9 C10 1.353(4)
C9 H9 0.9300
C10 C11 1.403(4)
C10 H10 0.9300
C11 C21 1.349(4)
C11 H11 0.9300
C12 C13 1.386(4)
C12 H12 0.9300
C13 H13 0.9300
C14 C21 1.416(4)
C15 C20 1.395(3)
C15 C16 1.426(4)
C16 C17 1.363(4)
C16 H16 0.9300
C17 C18 1.422(4)
C17 H17 0.9300
C18 C19 1.350(4)
C18 H18 0.9300
C19 C20 1.404(4)
C21 H21 0.9300
C22 H22A 0.9600
C22 H22B 0.9600
C22 H22C 0.9600
C23 C24 1.351(4)
C23 C37 1.399(4)
C23 H23 0.9300
C24 C25 1.415(4)
C24 H24 0.9300
C25 C26 1.445(4)
C26 C27 1.398(4)
C26 C36 1.409(4)
C27 C35 1.370(4)
C27 C28 1.492(4)
C29 C43 1.375(4)
C29 C30 1.383(4)
C30 C31 1.390(4)
C30 H30 0.9300
C31 C32 1.396(4)
C31 C44 1.515(4)
C32 C42 1.375(4)
C32 C33 1.506(4)
C33 H33A 0.9600
C33 H33B 0.9600
C33 H33C 0.9600
C34 C35 1.400(4)
C34 C41 1.424(4)
C35 C38 1.403(3)
C36 C37 1.351(4)
C36 H36 0.9300
C37 H37 0.9300
C38 C39 1.358(4)
C39 C40 1.424(4)
C39 H39 0.9300
C40 C41 1.354(4)
C40 H40 0.9300
C41 H41 0.9300
C42 C43 1.386(4)
C42 H42 0.9300
C43 H43 0.9300
C44 H44A 0.9600
C44 H44B 0.9600
C44 H44C 0.9600
